data_4120300
loop_
_publ_author_name
'Thao T. Vo'
'Jiaheng Zhang'
'Damon A. Parrish'
'Brendan Twamley'
'Jean'ne M. Shreeve'

_publ_contact_author_address
;
Laboratory for the Structure of Matter
Naval Research Laboratory
Washington, DC 20375
;
_publ_contact_author_email damon.parrish@nrl.navy.mil
_publ_contact_author_fax 202-767-6874
_publ_contact_author_name 'Dr Damon A. Parrish'
_publ_contact_author_phone 202-404-2141
_publ_section_title
;
 New Roles for 1,1-Diamino-2,2-dinitroethene (FOX-7): Halogenated FOX-7
 and Azo-bis(diahaloFOX) as Energetic Materials and Oxidizers
;
_journal_name_full 'Journal of the American Chemical Society'
_journal_page_first 11787
_journal_page_last 11790
_journal_paper_doi 10.1021/ja406629g
_journal_volume 135
_journal_year 2013
_chemical_formula_moiety 'C3 H4 Cl2 N4 O4'
_chemical_formula_sum 'C3 H4 Cl2 N4 O4'
_chemical_formula_weight 231.00
_chemical_name_systematic
; 
 (Z)-N',2-dichloro-N-methyl-2,2-dinitroacetimidamide
;
_space_group_IT_number 9
_symmetry_cell_setting monoclinic
_symmetry_space_group_name_Hall 'C -2yc'
_symmetry_space_group_name_H-M 'C 1 c 1'
_atom_sites_solution_hydrogens geom
_atom_sites_solution_primary direct
_atom_sites_solution_secondary difmap
_audit_creation_date 2012-12-18
_audit_creation_method 'from SHELXTL CIF, local template and enCIFer'
_cell_angle_alpha 90.00
_cell_angle_beta 100.468(2)
_cell_angle_gamma 90.00
_cell_formula_units_Z 4
_cell_length_a 5.9328(12)
_cell_length_b 16.786(3)
_cell_length_c 8.4872(17)
_cell_measurement_temperature 150(2)
_cell_volume 831.2(3)
_computing_cell_refinement 'Bruker APEX2 v2010.3-0 (Bruker, 2009)'
_computing_data_collection 'Bruker APEX2 v2010.3-0 (Bruker, 2009)'
_computing_data_reduction
;
Bruker SAINT v7.68A (Bruker, 2009), Bruker XPREP v2008/2 (Bruker, 2008)
;
_computing_molecular_graphics 'Bruker SHELXTL v2008/4 (Bruker, 2008)'
_computing_publication_material 'Bruker SHELXTL v2008/4 (Bruker, 2008)'
_computing_structure_refinement 'Bruker SHELXTL v2008/4 (Bruker, 2008)'
_computing_structure_solution 'Bruker SHELXTL v2008/4 (Bruker, 2008)'
_diffrn_ambient_temperature 150(2)
_diffrn_measured_fraction_theta_full 0.992
_diffrn_measured_fraction_theta_max 0.992
_diffrn_measurement_device_type 'Bruker SMART APEX II CCD'
_diffrn_measurement_method '\w scans'
_diffrn_radiation_monochromator graphite
_diffrn_radiation_source 'fine focus sealed tube'
_diffrn_radiation_type MoK\a
_diffrn_radiation_wavelength 0.71073
_diffrn_reflns_av_R_equivalents 0.0150
_diffrn_reflns_av_sigmaI/netI 0.0205
_diffrn_reflns_limit_h_max 7
_diffrn_reflns_limit_h_min -7
_diffrn_reflns_limit_k_max 20
_diffrn_reflns_limit_k_min -20
_diffrn_reflns_limit_l_max 10
_diffrn_reflns_limit_l_min -10
_diffrn_reflns_number 3717
_diffrn_reflns_theta_full 26.56
_diffrn_reflns_theta_max 26.56
_diffrn_reflns_theta_min 2.43
_exptl_absorpt_coefficient_mu 0.771
_exptl_absorpt_correction_T_max 0.9625
_exptl_absorpt_correction_T_min 0.8307
_exptl_absorpt_correction_type multi-scan
_exptl_absorpt_process_details 'SADABS v2008/1 (Bruker, 2008)'
_exptl_crystal_colour colorless
_exptl_crystal_density_diffrn 1.846
_exptl_crystal_description plate
_exptl_crystal_F_000 464
_exptl_crystal_size_max 0.25
_exptl_crystal_size_mid 0.22
_exptl_crystal_size_min 0.05
_refine_diff_density_max 0.234
_refine_diff_density_min -0.142
_refine_diff_density_rms 0.037
_refine_ls_abs_structure_details 'Flack H D (1983), Acta Cryst. A39, 876-881'
_refine_ls_abs_structure_Flack 0.11(4)
_refine_ls_extinction_method none
_refine_ls_goodness_of_fit_ref 1.048
_refine_ls_hydrogen_treatment constr
_refine_ls_matrix_type full
_refine_ls_number_parameters 120
_refine_ls_number_reflns 1653
_refine_ls_number_restraints 2
_refine_ls_restrained_S_all 1.047
_refine_ls_R_factor_all 0.0181
_refine_ls_R_factor_gt 0.0178
_refine_ls_shift/su_max 0.001
_refine_ls_shift/su_mean 0.000
_refine_ls_structure_factor_coef Fsqd
_refine_ls_weighting_details 'calc w=1/[\s^2^(Fo^2^)+(0.0270P)^2^+0.1556P] where P=(Fo^2^+2Fc^2^)/3'
_refine_ls_weighting_scheme calc
_refine_ls_wR_factor_gt 0.0454
_refine_ls_wR_factor_ref 0.0457
_reflns_number_gt 1630
_reflns_number_total 1653
_reflns_threshold_expression I>2\s(I)
_cod_data_source_file ja406629g_si_002_7.cif
_cod_data_source_block shrv219
_cod_database_code 4120300

loop_
_symmetry_equiv_pos_as_xyz
'x, y, z'
'x, -y, z+1/2'
'x+1/2, y+1/2, z'
'x+1/2, -y+1/2, z+1/2'

loop_
_atom_site_label
_atom_site_type_symbol
_atom_site_fract_x
_atom_site_fract_y
_atom_site_fract_z
_atom_site_U_iso_or_equiv
_atom_site_adp_type
_atom_site_occupancy
_atom_site_symmetry_multiplicity
_atom_site_calc_flag
_atom_site_refinement_flags
Cl1 Cl 0.58588(6) 0.52180(2) 0.56613(4) 0.02475(10) Uani 1 1 d .
N2 N 0.7578(2) 0.45379(8) 0.68453(15) 0.0185(3) Uani 1 1 d .
C3 C 0.8887(3) 0.41373(9) 0.60702(17) 0.0160(3) Uani 1 1 d .
N4 N 0.9143(3) 0.42009(8) 0.45493(16) 0.0222(3) Uani 1 1 d .
H4 H 0.8341 0.4583 0.4001 0.027 Uiso 1 1 calc R
C5 C 1.0555(3) 0.37313(11) 0.3653(2) 0.0287(4) Uani 1 1 d .
H5A H 0.9902 0.3755 0.2508 0.043 Uiso 1 1 calc R
H5B H 1.0596 0.3176 0.4016 0.043 Uiso 1 1 calc R
H5C H 1.2116 0.3947 0.3835 0.043 Uiso 1 1 calc R
C6 C 1.0267(3) 0.35076(8) 0.71361(18) 0.0161(3) Uani 1 1 d .
Cl7 Cl 1.31931(6) 0.35663(3) 0.72662(5) 0.02674(10) Uani 1 1 d .
N8 N 0.9719(2) 0.35814(7) 0.88638(15) 0.0174(3) Uani 1 1 d .
O9 O 0.8205(2) 0.31545(7) 0.91777(14) 0.0238(3) Uani 1 1 d .
O10 O 1.0851(2) 0.40617(7) 0.97316(13) 0.0248(3) Uani 1 1 d .
N11 N 0.9377(3) 0.26644(8) 0.66098(16) 0.0218(3) Uani 1 1 d .
O12 O 1.0588(3) 0.21071(7) 0.70952(17) 0.0364(3) Uani 1 1 d .
O13 O 0.7465(2) 0.26430(7) 0.57813(16) 0.0329(3) Uani 1 1 d .

loop_
_atom_site_aniso_label
_atom_site_aniso_U_11
_atom_site_aniso_U_22
_atom_site_aniso_U_33
_atom_site_aniso_U_23
_atom_site_aniso_U_13
_atom_site_aniso_U_12
Cl1 0.0253(2) 0.02167(18) 0.02613(18) 0.00599(15) 0.00165(15) 0.00782(15)
N2 0.0181(7) 0.0163(6) 0.0195(7) 0.0031(5) -0.0006(5) 0.0028(5)
C3 0.0160(7) 0.0139(7) 0.0167(7) 0.0011(5) -0.0006(6) -0.0030(6)
N4 0.0291(8) 0.0204(6) 0.0172(6) 0.0027(5) 0.0043(5) 0.0041(6)
C5 0.0356(10) 0.0317(9) 0.0204(8) -0.0017(7) 0.0094(7) 0.0023(8)
C6 0.0132(7) 0.0170(7) 0.0175(7) -0.0006(5) 0.0009(5) -0.0004(6)
Cl7 0.01267(18) 0.0387(2) 0.0287(2) 0.00286(17) 0.00327(15) 0.00076(17)
N8 0.0149(7) 0.0186(6) 0.0178(6) 0.0032(5) 0.0006(5) 0.0030(5)
O9 0.0216(6) 0.0248(6) 0.0259(6) 0.0060(5) 0.0067(4) 0.0000(5)
O10 0.0265(6) 0.0264(6) 0.0189(6) -0.0034(5) -0.0028(5) -0.0010(5)
N11 0.0275(8) 0.0167(6) 0.0215(7) -0.0018(5) 0.0053(6) -0.0014(5)
O12 0.0452(8) 0.0191(6) 0.0442(7) 0.0016(5) 0.0061(6) 0.0106(6)
O13 0.0311(8) 0.0266(6) 0.0362(7) -0.0045(5) -0.0062(6) -0.0082(5)

loop_
_atom_type_symbol
_atom_type_description
_atom_type_scat_dispersion_real
_atom_type_scat_dispersion_imag
_atom_type_scat_source
C C 0.0033 0.0016 'International Tables Vol C Tables 4.2.6.8 and 6.1.1.4'
H H 0.0000 0.0000 'International Tables Vol C Tables 4.2.6.8 and 6.1.1.4'
N N 0.0061 0.0033 'International Tables Vol C Tables 4.2.6.8 and 6.1.1.4'
O O 0.0106 0.0060 'International Tables Vol C Tables 4.2.6.8 and 6.1.1.4'
Cl Cl 0.1484 0.1585 'International Tables Vol C Tables 4.2.6.8 and 6.1.1.4'

loop_
_geom_angle_atom_site_label_1
_geom_angle_atom_site_label_2
_geom_angle_atom_site_label_3
_geom_angle
C3 N2 Cl1 113.17(11)
N2 C3 N4 129.51(14)
N2 C3 C6 111.41(13)
N4 C3 C6 119.07(14)
C3 N4 C5 129.71(14)
C3 N4 H4 115.1
C5 N4 H4 115.1
N4 C5 H5A 109.5
N4 C5 H5B 109.5
H5A C5 H5B 109.5
N4 C5 H5C 109.5
H5A C5 H5C 109.5
H5B C5 H5C 109.5
C3 C6 N11 110.09(12)
C3 C6 N8 108.64(11)
N11 C6 N8 103.00(11)
C3 C6 Cl7 115.08(10)
N11 C6 Cl7 110.97(10)
N8 C6 Cl7 108.32(10)
O10 N8 O9 127.58(13)
O10 N8 C6 115.89(12)
O9 N8 C6 116.53(12)
O12 N11 O13 127.38(14)
O12 N11 C6 117.40(13)
O13 N11 C6 115.17(12)

loop_
_geom_bond_atom_site_label_1
_geom_bond_atom_site_label_2
_geom_bond_distance
Cl1 N2 1.7267(13)
N2 C3 1.293(2)
C3 N4 1.331(2)
C3 C6 1.529(2)
N4 C5 1.461(2)
N4 H4 0.8800
C5 H5A 0.9800
C5 H5B 0.9800
C5 H5C 0.9800
C6 N11 1.5478(19)
C6 N8 1.5635(19)
C6 Cl7 1.7220(16)
N8 O10 1.2099(17)
N8 O9 1.2159(18)
N11 O12 1.2055(19)
N11 O13 1.2217(19)

loop_
_geom_hbond_atom_site_label_D
_geom_hbond_atom_site_label_H
_geom_hbond_atom_site_label_A
_geom_hbond_distance_DH
_geom_hbond_distance_HA
_geom_hbond_distance_DA
_geom_hbond_angle_DHA
_geom_hbond_site_symmetry_A
N4 H4 N2 0.88 2.33 3.1363(19) 152.4 2_564

loop_
_geom_torsion_atom_site_label_1
_geom_torsion_atom_site_label_2
_geom_torsion_atom_site_label_3
_geom_torsion_atom_site_label_4
_geom_torsion
Cl1 N2 C3 N4 3.0(2)
Cl1 N2 C3 C6 -176.46(10)
N2 C3 N4 C5 -177.52(17)
C6 C3 N4 C5 1.9(3)
N2 C3 C6 N11 109.51(14)
N4 C3 C6 N11 -70.04(18)
N2 C3 C6 N8 -2.59(17)
N4 C3 C6 N8 177.86(13)
N2 C3 C6 Cl7 -124.20(12)
N4 C3 C6 Cl7 56.25(17)
C3 C6 N8 O10 -85.85(15)
N11 C6 N8 O10 157.41(12)
Cl7 C6 N8 O10 39.80(14)
C3 C6 N8 O9 93.83(14)
N11 C6 N8 O9 -22.91(16)
Cl7 C6 N8 O9 -140.51(11)
C3 C6 N11 O12 164.28(14)
N8 C6 N11 O12 -80.02(16)
Cl7 C6 N11 O12 35.70(17)
C3 C6 N11 O13 -18.09(17)
N8 C6 N11 O13 97.62(14)
Cl7 C6 N11 O13 -146.66(12)
